data_2236499
loop_
_publ_author_name
'Grassl, Tobias'
'Hamberger, Markus'
'Korber, Nikolaus'

_publ_section_title
;
 Acetylene--ammonia--18-crown-6 (1/2/1)
;
_journal_coeditor_code NC2288
_journal_issue 10
_journal_name_full 'Acta Crystallographica Section E'
_journal_page_first o2933
_journal_paper_doi 10.1107/S1600536812038792
_journal_volume 68
_journal_year 2012
_chemical_formula_iupac 'C2 H2, C12 H24 O6, 2N H3'
_chemical_formula_moiety 'C12 H24 O6, C2 H2, 2(H3 N)'
_chemical_formula_sum 'C14 H32 N2 O6'
_chemical_formula_weight 324.42
_chemical_name_common
;
Acetylene--ammonia--18-crown-6 (1/2/1)
;
_chemical_name_systematic
;
Ethyne--ammonia--1,4,7,10,13,16-hexaoxacyclooctadecane (1/2/1)
;
_space_group_crystal_system trigonal
_space_group_IT_number 148
_space_group_name_Hall '-R 3'
_space_group_name_H-M_alt 'R -3'
_symmetry_space_group_name_Hall '-R 3'
_symmetry_space_group_name_H-M 'R -3 :H'
_atom_sites_solution_hydrogens geom
_atom_sites_solution_primary iterative
_atom_sites_solution_secondary difmap
_audit_creation_method
;
Olex2 1.2-beta
(compiled 2012.05.09 svn.r2324, GUI svn.r4230)
;
_cell_angle_alpha 90.00
_cell_angle_beta 90.00
_cell_angle_gamma 120.00
_cell_formula_units_Z 3
_cell_length_a 11.89150(10)
_cell_length_b 11.89150(10)
_cell_length_c 11.5736(2)
_cell_measurement_reflns_used 3585
_cell_measurement_temperature 123.00
_cell_measurement_theta_max 73.34
_cell_measurement_theta_min 5.75
_cell_volume 1417.33(3)
_computing_cell_refinement
;
CrysAlis PRO (Agilent, 2012)
;
_computing_data_collection
;
CrysAlis PRO (Agilent, 2012)
;
_computing_data_reduction
;
CrysAlis PRO (Agilent, 2012)
;
_computing_molecular_graphics
;
DIAMOND (Brandenburg & Putz, H, 2011)
;
_computing_publication_material
;
OLEX2 (Dolomanov <i>et al.</i>, 2009)
;
_computing_structure_refinement
;
SHELXL97 (Sheldrick, 2008)
;
_computing_structure_solution
;
olex2.solve (Bourhis <i>et al.</i>, 2012)
;
_diffrn_ambient_temperature 123.00
_diffrn_measured_fraction_theta_full 0.997
_diffrn_measured_fraction_theta_max 0.997
_diffrn_measurement_device_type 'Oxford Diffraction SuperNova'
_diffrn_measurement_method '\w scans'
_diffrn_radiation_monochromator graphite
_diffrn_radiation_type CuK\a
_diffrn_radiation_wavelength 1.54184
_diffrn_reflns_av_R_equivalents 0.0315
_diffrn_reflns_limit_h_max 14
_diffrn_reflns_limit_h_min -14
_diffrn_reflns_limit_k_max 14
_diffrn_reflns_limit_k_min -14
_diffrn_reflns_limit_l_max 14
_diffrn_reflns_limit_l_min -14
_diffrn_reflns_number 5835
_diffrn_reflns_theta_full 73.34
_diffrn_reflns_theta_max 73.34
_diffrn_reflns_theta_min 5.75
_diffrn_standards_decay_% 0
_diffrn_standards_interval_count 0
_diffrn_standards_interval_time 0
_diffrn_standards_number 0
_exptl_absorpt_coefficient_mu 0.730
_exptl_absorpt_correction_T_max 0.841
_exptl_absorpt_correction_T_min 0.798
_exptl_absorpt_correction_type analytical
_exptl_absorpt_process_details
;
[Crysalis PRO (Agilent, 2012), based on expressions derived by
Clark & Reid (1995)]
;
_exptl_crystal_colour 'clear colourless'
_exptl_crystal_density_diffrn 1.140
_exptl_crystal_density_method 'not measured'
_exptl_crystal_description block
_exptl_crystal_F_000 534
_exptl_crystal_size_max 0.1
_exptl_crystal_size_mid 0.1
_exptl_crystal_size_min 0.1
_refine_diff_density_max 0.181
_refine_diff_density_min -0.188
_refine_ls_extinction_method none
_refine_ls_goodness_of_fit_ref 1.110
_refine_ls_hydrogen_treatment constr
_refine_ls_matrix_type full
_refine_ls_number_parameters 53
_refine_ls_number_reflns 640
_refine_ls_number_restraints 0
_refine_ls_restrained_S_all 1.110
_refine_ls_R_factor_all 0.0387
_refine_ls_R_factor_gt 0.0363
_refine_ls_shift/su_max 0.000
_refine_ls_shift/su_mean 0.000
_refine_ls_structure_factor_coef Fsqd
_refine_ls_weighting_details 'calc w=1/[\s^2^(Fo^2^)+(0.0481P)^2^+0.8298P] where P=(Fo^2^+2Fc^2^)/3'
_refine_ls_weighting_scheme calc
_refine_ls_wR_factor_gt 0.0968
_refine_ls_wR_factor_ref 0.1001
_reflns_number_gt 598
_reflns_number_total 640
_reflns_threshold_expression I>2sigma(I)
_cod_data_source_file nc2288.cif
_cod_data_source_block I
_cod_database_code 2236499
_cod_database_fobs_code 2236499

loop_
_space_group_symop_id
_space_group_symop_operation_xyz
1 'x, y, z'
2 '-y, x-y, z'
3 '-x+y, -x, z'
4 'x+2/3, y+1/3, z+1/3'
5 '-y+2/3, x-y+1/3, z+1/3'
6 '-x+y+2/3, -x+1/3, z+1/3'
7 'x+1/3, y+2/3, z+2/3'
8 '-y+1/3, x-y+2/3, z+2/3'
9 '-x+y+1/3, -x+2/3, z+2/3'
10 '-x, -y, -z'
11 'y, -x+y, -z'
12 'x-y, x, -z'
13 '-x+2/3, -y+1/3, -z+1/3'
14 'y+2/3, -x+y+1/3, -z+1/3'
15 'x-y+2/3, x+1/3, -z+1/3'
16 '-x+1/3, -y+2/3, -z+2/3'
17 'y+1/3, -x+y+2/3, -z+2/3'
18 'x-y+1/3, x+2/3, -z+2/3'

loop_
_atom_site_type_symbol
_atom_site_label
_atom_site_fract_x
_atom_site_fract_y
_atom_site_fract_z
_atom_site_U_iso_or_equiv
_atom_site_adp_type
_atom_site_calc_flag
_atom_site_refinement_flags
_atom_site_occupancy
_atom_site_symmetry_multiplicity
_atom_site_disorder_group
O O1 0.34988(11) 0.43774(10) 0.64475(7) 0.0298(4) Uani d P 0.830(4) 1 1
C C2 0.23519(11) 0.32279(10) 0.67833(11) 0.0387(4) Uani d . 1 1 .
H H2AA 0.2314 0.3164 0.7637 0.046 Uiso calc PR 0.830(4) 1 1
H H2AB 0.2375 0.2463 0.6476 0.046 Uiso calc PR 0.830(4) 1 1
H H2BC 0.1912 0.2473 0.7309 0.046 Uiso calc PR 0.170(4) 1 2
H H2BD 0.2225 0.2880 0.5987 0.046 Uiso calc PR 0.170(4) 1 2
C C3 0.46325(13) 0.45185(13) 0.69816(12) 0.0344(4) Uani d P 0.830(4) 1 1
H H3B 0.4711 0.3743 0.6819 0.041 Uiso calc PR 0.830(4) 1 1
H H3A 0.4568 0.4586 0.7829 0.041 Uiso calc PR 0.830(4) 1 1
O O1A 0.4390(5) 0.5013(5) 0.6463(3) 0.0254(17) Uani d P 0.170(4) 1 2
C C3A 0.3587(6) 0.3803(6) 0.7006(6) 0.0312(12) Uani d P 0.17 1 2
H H3AB 0.3905 0.3206 0.6786 0.037 Uiso calc PR 0.170(4) 1 2
H H3AA 0.3700 0.3934 0.7852 0.037 Uiso calc PR 0.170(4) 1 2
N N1 0.3333 0.6667 0.50242(13) 0.0330(4) Uani d S 1 3 .
H H1A 0.3430 0.6046 0.5340 0.040 Uiso d R 1 1 .
C C1 0.3333 0.6667 0.21796(16) 0.0289(4) Uani d S 1 3 .
H H1 0.3333 0.6667 0.3000 0.035 Uiso calc SR 1 3 .

loop_
_atom_site_aniso_label
_atom_site_aniso_U_11
_atom_site_aniso_U_22
_atom_site_aniso_U_33
_atom_site_aniso_U_12
_atom_site_aniso_U_13
_atom_site_aniso_U_23
O1 0.0306(8) 0.0310(6) 0.0287(5) 0.0160(5) 0.0010(4) 0.0042(4)
C2 0.0397(7) 0.0276(6) 0.0487(7) 0.0168(5) 0.0111(5) 0.0046(4)
C3 0.0379(8) 0.0347(7) 0.0359(8) 0.0220(7) -0.0045(5) -0.0002(5)
O1A 0.027(3) 0.029(3) 0.022(2) 0.016(2) -0.0035(16) 0.0004(17)
C3A 0.027(3) 0.029(3) 0.040(3) 0.016(3) -0.002(2) 0.000(3)
N1 0.0363(6) 0.0363(6) 0.0263(7) 0.0182(3) 0.000 0.000
C1 0.0257(5) 0.0257(5) 0.0351(8) 0.0129(3) 0.000 0.000

loop_
_atom_type_symbol
_atom_type_description
_atom_type_scat_dispersion_real
_atom_type_scat_dispersion_imag
_atom_type_scat_source
C C 0.0181 0.0091 'International Tables Vol C Tables 4.2.6.8 and 6.1.1.4'
H H 0.0000 0.0000 'International Tables Vol C Tables 4.2.6.8 and 6.1.1.4'
N N 0.0311 0.0180 'International Tables Vol C Tables 4.2.6.8 and 6.1.1.4'
O O 0.0492 0.0322 'International Tables Vol C Tables 4.2.6.8 and 6.1.1.4'

loop_
_geom_angle_atom_site_label_1
_geom_angle_atom_site_label_2
_geom_angle_atom_site_label_3
_geom_angle_site_symmetry_1
_geom_angle_site_symmetry_3
_geom_angle
C3 O1 C2 . . 113.22(10)
O1 C2 H2AA . . 109.4
O1 C2 H2AB . . 109.4
O1 C2 H2BC . . 149.2
O1 C2 H2BD . . 91.2
O1 C2 C3 . 14_456 111.27(10)
O1 C2 O1A . 14_456 89.71(18)
H2AA C2 H2AB . . 108.0
H2BC C2 H2BD . . 107.0
C3 C2 H2AA 14_456 . 109.4
C3 C2 H2AB 14_456 . 109.4
C3 C2 H2BC 14_456 . 97.7
C3 C2 H2BD 14_456 . 74.6
O1A C2 H2AA 14_456 . 87.6
O1A C2 H2AB 14_456 . 148.6
O1A C2 H2BC 14_456 . 107.5
O1A C2 H2BD 14_456 . 107.5
C3A C2 H2AA . . 80.7
C3A C2 H2AB . . 90.6
C3A C2 H2BC . . 107.5
C3A C2 H2BD . . 107.5
C3A C2 C3 . 14_456 152.4(3)
C3A C2 O1A . 14_456 119.3(3)
O1 C3 C2 . 15_556 110.55(11)
O1 C3 H3B . . 109.5
O1 C3 H3A . . 109.5
C2 C3 H3B 15_556 . 109.5
C2 C3 H3A 15_556 . 109.5
H3B C3 H3A . . 108.1
C3A O1A C2 . 15_556 122.5(4)
C2 C3A O1A . . 117.3(5)
C2 C3A H3AB . . 108.0
C2 C3A H3AA . . 108.0
O1A C3A H3AB . . 108.0
O1A C3A H3AA . . 108.0
H3AB C3A H3AA . . 107.2
C1 C1 H1 13_565 . 180.0

loop_
_geom_bond_atom_site_label_1
_geom_bond_atom_site_label_2
_geom_bond_site_symmetry_2
_geom_bond_distance
O1 C2 . 1.4196(15)
O1 C3 . 1.4148(18)
C2 H2AA . 0.9900
C2 H2AB . 0.9900
C2 H2BC . 0.9900
C2 H2BD . 0.9900
C2 C3 14_456 1.4698(18)
C2 O1A 14_456 1.446(5)
C2 C3A . 1.298(6)
C3 C2 15_556 1.4698(18)
C3 H3B . 0.9900
C3 H3A . 0.9900
O1A C2 15_556 1.446(5)
O1A C3A . 1.416(8)
C3A H3AB . 0.9900
C3A H3AA . 0.9900
N1 H1A . 0.8810
C1 C1 13_565 1.187(4)
C1 H1 . 0.9500

loop_
_geom_hbond_atom_site_label_D
_geom_hbond_atom_site_label_H
_geom_hbond_atom_site_label_A
_geom_hbond_distance_DH
_geom_hbond_distance_HA
_geom_hbond_distance_DA
_geom_hbond_angle_DHA
N1 H1A O1 0.88 2.40 3.2709(12) 171.0
N1 H1A O1A 0.88 2.43 3.270(4) 159.4
C1 H1 N1 0.95 2.34 3.292(2) 180.0
